data_7150529
loop_
_publ_author_name
'Evans, Amanda C.'
'Longbottom, Deborah A.'
'Matsuoka, Masato'
'Davies, John E.'
'Turner, Richard'
'Franckevi\<cius, Vilius'
'Ley, Steven V.'

_publ_section_title
;
 Highly diastereoselective desymmetrisation of cyclic meso-anhydrides
 and derivatisation for use in natural product synthesis
;
_journal_issue 4
_journal_name_full 'Organic &amp; Biomolecular Chemistry'
_journal_page_first 747
_journal_page_last 760
_journal_paper_doi 10.1039/b813494d
_journal_volume 7
_journal_year 2009
_chemical_formula_moiety 'C10 H12 N1 O2 1+,C10 H15 O4 S1 1-'
_chemical_formula_sum 'C20 H27 N O6 S'
_chemical_formula_weight 409.49
_chemical_name_systematic
;
?
;
_space_group_IT_number 19
_symmetry_cell_setting orthorhombic
_symmetry_space_group_name_Hall 'P 2ac 2ab'
_symmetry_space_group_name_H-M 'P 21 21 21'
_atom_sites_solution_hydrogens geom
_atom_sites_solution_primary direct
_atom_sites_solution_secondary difmap
_audit_creation_method SHELXL-97
_cell_angle_alpha 90.00
_cell_angle_beta 90.00
_cell_angle_gamma 90.00
_cell_formula_units_Z 4
_cell_length_a 6.53530(10)
_cell_length_b 9.87590(10)
_cell_length_c 30.2519(5)
_cell_measurement_reflns_used 17681
_cell_measurement_temperature 120(2)
_cell_measurement_theta_max 27.48
_cell_measurement_theta_min 1.02
_cell_volume 1952.52(5)
_computing_cell_refinement 'HKL Scalepack (Otwinowski & Minor 1997)'
_computing_data_collection 'Collect (Nonius B.V. 1998)'
_computing_data_reduction
;
HKL Denzo and Scalepack (Otwinowski & Minor 1997)
;
_computing_publication_material 'SHELXL-97 (Sheldrick 1997)'
_computing_structure_refinement 'SHELXL-97 (Sheldrick 1997)'
_computing_structure_solution 'SIR-92 (Altomare et al. 1994)'
_diffrn_ambient_temperature 120(2)
_diffrn_measured_fraction_theta_full 0.987
_diffrn_measured_fraction_theta_max 0.987
_diffrn_measurement_device_type 'Nonius Kappa CCD'
_diffrn_measurement_method 'Thin slice \w and \f scans'
_diffrn_radiation_source 'fine-focus sealed tube'
_diffrn_radiation_type MoK\a
_diffrn_radiation_wavelength 0.71073
_diffrn_reflns_av_R_equivalents 0.0295
_diffrn_reflns_av_sigmaI/netI 0.0305
_diffrn_reflns_limit_h_max 8
_diffrn_reflns_limit_h_min -8
_diffrn_reflns_limit_k_max 12
_diffrn_reflns_limit_k_min -12
_diffrn_reflns_limit_l_max 39
_diffrn_reflns_limit_l_min -34
_diffrn_reflns_number 12106
_diffrn_reflns_theta_full 27.46
_diffrn_reflns_theta_max 27.46
_diffrn_reflns_theta_min 3.74
_exptl_absorpt_coefficient_mu 0.204
_exptl_absorpt_correction_T_max 0.969
_exptl_absorpt_correction_T_min 0.904
_exptl_absorpt_correction_type multi-scan
_exptl_absorpt_process_details
;
multi-scan from symmetry-related measurements
Sortav (Blessing 1995)
;
_exptl_crystal_density_diffrn 1.393
_exptl_crystal_density_method 'not measured'
_exptl_crystal_F_000 872
_exptl_crystal_size_max 0.46
_exptl_crystal_size_mid 0.23
_exptl_crystal_size_min 0.16
_refine_diff_density_max 0.232
_refine_diff_density_min -0.352
_refine_diff_density_rms 0.038
_refine_ls_abs_structure_details 'Flack H D (1983), Acta Cryst. A39, 876-881'
_refine_ls_abs_structure_Flack -0.02(5)
_refine_ls_extinction_method none
_refine_ls_goodness_of_fit_ref 1.043
_refine_ls_hydrogen_treatment mixed
_refine_ls_matrix_type full
_refine_ls_number_parameters 255
_refine_ls_number_reflns 4392
_refine_ls_number_restraints 0
_refine_ls_restrained_S_all 1.043
_refine_ls_R_factor_all 0.0297
_refine_ls_R_factor_gt 0.0282
_refine_ls_shift/su_max 0.001
_refine_ls_shift/su_mean 0.000
_refine_ls_structure_factor_coef Fsqd
_refine_ls_weighting_details 'calc w=1/[\s^2^(Fo^2^)+(0.0331P)^2^+0.5169P] where P=(Fo^2^+2Fc^2^)/3'
_refine_ls_weighting_scheme calc
_refine_ls_wR_factor_gt 0.0700
_refine_ls_wR_factor_ref 0.0713
_reflns_number_gt 4240
_reflns_number_total 4392
_reflns_threshold_expression >2sigma(I)
_cod_data_source_file b813494d.txt
_cod_data_source_block sl0521
_cod_original_sg_symbol_H-M P2(1)2(1)2(1)
_cod_database_code 7150529

loop_
_symmetry_equiv_pos_as_xyz
'x, y, z'
'-x+1/2, -y, z+1/2'
'x+1/2, -y+1/2, -z'
'-x, y+1/2, -z+1/2'

loop_
_atom_site_label
_atom_site_type_symbol
_atom_site_fract_x
_atom_site_fract_y
_atom_site_fract_z
_atom_site_U_iso_or_equiv
_atom_site_adp_type
_atom_site_occupancy
_atom_site_symmetry_multiplicity
_atom_site_calc_flag
_atom_site_refinement_flags
_atom_site_disorder_assembly
_atom_site_disorder_group
S1 S 1.10967(5) -0.02226(3) 0.168251(10) 0.01615(8) Uani 1 1 d . . .
O1 O 0.7583(2) 0.22906(14) 0.06673(4) 0.0446(4) Uani 1 1 d . . .
O2 O 1.32330(15) -0.00462(11) 0.15733(3) 0.0234(2) Uani 1 1 d . . .
O3 O 1.05227(16) 0.04097(10) 0.21066(3) 0.0207(2) Uani 1 1 d . . .
O4 O 1.04401(16) -0.16445(9) 0.16825(3) 0.0213(2) Uani 1 1 d . . .
C1 C 0.9585(2) 0.06540(13) 0.12858(4) 0.0189(3) Uani 1 1 d . . .
H1A H 0.8132 0.0454 0.1352 0.023 Uiso 1 1 calc R . .
H1B H 0.9786 0.1636 0.1336 0.023 Uiso 1 1 calc R . .
C2 C 0.9920(2) 0.03871(14) 0.07944(4) 0.0186(3) Uani 1 1 d . . .
C3 C 0.8467(3) 0.13027(17) 0.05316(5) 0.0305(4) Uani 1 1 d . . .
C4 C 0.8380(3) 0.07425(19) 0.00628(5) 0.0361(4) Uani 1 1 d . . .
H4A H 0.8874 0.1414 -0.0155 0.043 Uiso 1 1 calc R . .
H4B H 0.6976 0.0456 -0.0017 0.043 Uiso 1 1 calc R . .
C5 C 0.9826(2) -0.04680(16) 0.00950(5) 0.0258(3) Uani 1 1 d . . .
H5 H 0.9639 -0.1160 -0.0143 0.031 Uiso 1 1 calc R . .
C6 C 1.2005(3) 0.01205(17) 0.01254(5) 0.0282(3) Uani 1 1 d . . .
H6A H 1.2239 0.0812 -0.0106 0.034 Uiso 1 1 calc R . .
H6B H 1.3050 -0.0600 0.0097 0.034 Uiso 1 1 calc R . .
C7 C 1.2047(3) 0.07649(17) 0.05958(5) 0.0263(3) Uani 1 1 d . . .
H7A H 1.2218 0.1759 0.0578 0.032 Uiso 1 1 calc R . .
H7B H 1.3172 0.0381 0.0776 0.032 Uiso 1 1 calc R . .
C8 C 0.9466(2) -0.10109(15) 0.05733(5) 0.0216(3) Uani 1 1 d . . .
C9 C 0.7289(3) -0.1516(2) 0.06631(6) 0.0369(4) Uani 1 1 d . . .
H9A H 0.6992 -0.2291 0.0471 0.055 Uiso 1 1 calc R . .
H9B H 0.6311 -0.0787 0.0602 0.055 Uiso 1 1 calc R . .
H9C H 0.7172 -0.1792 0.0973 0.055 Uiso 1 1 calc R . .
C10 C 1.0955(3) -0.21637(15) 0.06808(5) 0.0285(3) Uani 1 1 d . . .
H10A H 1.0912 -0.2840 0.0444 0.043 Uiso 1 1 calc R . .
H10B H 1.0559 -0.2588 0.0961 0.043 Uiso 1 1 calc R . .
H10C H 1.2345 -0.1800 0.0706 0.043 Uiso 1 1 calc R . .
O1A O 1.33065(15) 0.13291(10) 0.29494(4) 0.0236(2) Uani 1 1 d . . .
O2A O 1.60717(17) 0.28886(11) 0.18055(3) 0.0252(2) Uani 1 1 d . . .
N1A N 1.19630(18) 0.21969(11) 0.26991(4) 0.0176(2) Uani 1 1 d . . .
H1AA H 1.0934 0.2517 0.2878 0.021 Uiso 1 1 calc R . .
H1AB H 1.1376 0.1716 0.2472 0.021 Uiso 1 1 calc R . .
C1A C 1.5181(2) 0.21003(15) 0.30150(5) 0.0226(3) Uani 1 1 d . . .
H1AC H 1.6369 0.1489 0.3054 0.027 Uiso 1 1 calc R . .
H1AD H 1.5069 0.2694 0.3278 0.027 Uiso 1 1 calc R . .
C2A C 1.5392(2) 0.29313(14) 0.25958(5) 0.0197(3) Uani 1 1 d . . .
H2AA H 1.6299 0.3733 0.2645 0.024 Uiso 1 1 calc R . .
C3A C 1.6121(2) 0.21040(15) 0.22034(5) 0.0232(3) Uani 1 1 d . . .
H3AA H 1.7536 0.1787 0.2258 0.028 Uiso 1 1 calc R . .
H3AB H 1.5236 0.1298 0.2169 0.028 Uiso 1 1 calc R . .
C4A C 1.4201(2) 0.34448(13) 0.17130(5) 0.0205(3) Uani 1 1 d . . .
C5A C 1.3862(3) 0.38442(15) 0.12769(5) 0.0263(3) Uani 1 1 d . . .
H5AA H 1.4900 0.3727 0.1060 0.032 Uiso 1 1 calc R . .
C6A C 1.1999(3) 0.44125(15) 0.11616(5) 0.0276(3) Uani 1 1 d . . .
H6AA H 1.1767 0.4688 0.0865 0.033 Uiso 1 1 calc R . .
C7A C 1.0460(3) 0.45842(15) 0.14763(5) 0.0250(3) Uani 1 1 d . . .
H7AA H 0.9175 0.4955 0.1393 0.030 Uiso 1 1 calc R . .
C8A C 1.0820(2) 0.42101(14) 0.19105(5) 0.0202(3) Uani 1 1 d . . .
H8AA H 0.9778 0.4333 0.2126 0.024 Uiso 1 1 calc R . .
C9A C 1.2708(2) 0.36510(13) 0.20364(5) 0.0176(3) Uani 1 1 d . . .
C10A C 1.3190(2) 0.33743(13) 0.25142(5) 0.0175(3) Uani 1 1 d . . .
H10D H 1.2897 0.4205 0.2692 0.021 Uiso 1 1 calc R . .

loop_
_atom_site_aniso_label
_atom_site_aniso_U_11
_atom_site_aniso_U_22
_atom_site_aniso_U_33
_atom_site_aniso_U_23
_atom_site_aniso_U_13
_atom_site_aniso_U_12
S1 0.01798(15) 0.01534(14) 0.01512(14) 0.00078(11) -0.00060(12) 0.00003(12)
O1 0.0660(9) 0.0421(7) 0.0256(6) 0.0025(5) 0.0000(6) 0.0345(7)
O2 0.0185(5) 0.0277(5) 0.0240(5) 0.0043(4) -0.0001(4) -0.0005(4)
O3 0.0252(5) 0.0204(5) 0.0166(5) -0.0013(4) -0.0013(4) -0.0013(4)
O4 0.0288(5) 0.0150(4) 0.0200(5) 0.0004(4) 0.0021(4) -0.0019(4)
C1 0.0227(7) 0.0173(6) 0.0169(6) -0.0003(5) -0.0006(5) 0.0037(5)
C2 0.0222(7) 0.0182(6) 0.0154(6) -0.0002(5) -0.0017(5) 0.0044(5)
C3 0.0396(10) 0.0329(8) 0.0192(7) 0.0018(6) -0.0017(6) 0.0165(8)
C4 0.0430(11) 0.0468(10) 0.0187(7) -0.0018(7) -0.0052(7) 0.0200(8)
C5 0.0299(8) 0.0313(8) 0.0161(7) -0.0037(6) -0.0014(6) 0.0075(6)
C6 0.0325(8) 0.0331(8) 0.0190(7) 0.0011(6) 0.0057(6) 0.0010(7)
C7 0.0305(8) 0.0266(7) 0.0219(7) 0.0005(6) 0.0050(6) -0.0046(6)
C8 0.0239(7) 0.0228(7) 0.0181(6) -0.0047(5) -0.0006(5) 0.0008(6)
C9 0.0285(9) 0.0485(10) 0.0337(9) -0.0122(8) 0.0010(7) -0.0112(8)
C10 0.0421(9) 0.0201(7) 0.0235(7) -0.0032(6) 0.0036(7) 0.0058(7)
O1A 0.0206(5) 0.0176(5) 0.0325(6) 0.0060(4) -0.0070(4) -0.0018(4)
O2A 0.0190(5) 0.0301(5) 0.0266(5) -0.0019(4) 0.0041(4) 0.0050(5)
N1A 0.0161(5) 0.0171(5) 0.0195(6) 0.0007(4) -0.0015(4) 0.0009(5)
C1A 0.0191(7) 0.0211(6) 0.0276(8) -0.0001(6) -0.0056(6) -0.0020(6)
C2A 0.0161(6) 0.0183(6) 0.0248(7) -0.0018(5) -0.0030(5) -0.0016(5)
C3A 0.0172(6) 0.0235(7) 0.0289(7) -0.0024(6) -0.0003(6) 0.0025(6)
C4A 0.0185(6) 0.0176(6) 0.0255(7) -0.0027(5) 0.0023(6) 0.0004(5)
C5A 0.0305(8) 0.0253(7) 0.0231(7) -0.0026(6) 0.0074(7) 0.0012(7)
C6A 0.0379(9) 0.0253(7) 0.0196(7) 0.0008(6) 0.0008(6) 0.0044(7)
C7A 0.0267(7) 0.0229(7) 0.0252(7) 0.0002(6) -0.0013(6) 0.0056(6)
C8A 0.0188(7) 0.0181(6) 0.0236(7) -0.0003(5) 0.0015(5) 0.0016(5)
C9A 0.0195(7) 0.0138(6) 0.0195(7) -0.0013(5) 0.0017(5) -0.0003(5)
C10A 0.0180(6) 0.0140(6) 0.0203(6) -0.0015(5) 0.0001(5) -0.0021(5)

loop_
_atom_type_symbol
_atom_type_description
_atom_type_scat_dispersion_real
_atom_type_scat_dispersion_imag
_atom_type_scat_source
C C 0.0033 0.0016 'International Tables Vol C Tables 4.2.6.8 and 6.1.1.4'
H H 0.0000 0.0000 'International Tables Vol C Tables 4.2.6.8 and 6.1.1.4'
O O 0.0106 0.0060 'International Tables Vol C Tables 4.2.6.8 and 6.1.1.4'
N N 0.0061 0.0033 'International Tables Vol C Tables 4.2.6.8 and 6.1.1.4'
S S 0.1246 0.1234 'International Tables Vol C Tables 4.2.6.8 and 6.1.1.4'

loop_
_geom_angle_atom_site_label_1
_geom_angle_atom_site_label_2
_geom_angle_atom_site_label_3
_geom_angle
_geom_angle_site_symmetry_1
_geom_angle_site_symmetry_3
_geom_angle_publ_flag
O2 S1 O4 113.42(6) . . ?
O2 S1 O3 113.17(6) . . ?
O4 S1 O3 109.30(6) . . ?
O2 S1 C1 108.87(7) . . ?
O4 S1 C1 107.64(6) . . ?
O3 S1 C1 103.86(6) . . ?
C2 C1 S1 119.57(10) . . ?
C2 C1 H1A 107.4 . . ?
S1 C1 H1A 107.4 . . ?
C2 C1 H1B 107.4 . . ?
S1 C1 H1B 107.4 . . ?
H1A C1 H1B 107.0 . . ?
C1 C2 C3 108.32(11) . . ?
C1 C2 C7 117.51(12) . . ?
C3 C2 C7 102.19(12) . . ?
C1 C2 C8 122.85(12) . . ?
C3 C2 C8 100.46(11) . . ?
C7 C2 C8 102.47(11) . . ?
O1 C3 C4 126.36(15) . . ?
O1 C3 C2 126.69(14) . . ?
C4 C3 C2 106.95(12) . . ?
C3 C4 C5 101.65(12) . . ?
C3 C4 H4A 111.4 . . ?
C5 C4 H4A 111.4 . . ?
C3 C4 H4B 111.4 . . ?
C5 C4 H4B 111.4 . . ?
H4A C4 H4B 109.3 . . ?
C4 C5 C6 106.28(14) . . ?
C4 C5 C8 103.58(12) . . ?
C6 C5 C8 102.33(12) . . ?
C4 C5 H5 114.4 . . ?
C6 C5 H5 114.4 . . ?
C8 C5 H5 114.4 . . ?
C5 C6 C7 102.99(12) . . ?
C5 C6 H6A 111.2 . . ?
C7 C6 H6A 111.2 . . ?
C5 C6 H6B 111.2 . . ?
C7 C6 H6B 111.2 . . ?
H6A C6 H6B 109.1 . . ?
C6 C7 C2 103.78(12) . . ?
C6 C7 H7A 111.0 . . ?
C2 C7 H7A 111.0 . . ?
C6 C7 H7B 111.0 . . ?
C2 C7 H7B 111.0 . . ?
H7A C7 H7B 109.0 . . ?
C9 C8 C10 108.07(14) . . ?
C9 C8 C5 114.60(13) . . ?
C10 C8 C5 110.86(12) . . ?
C9 C8 C2 112.84(13) . . ?
C10 C8 C2 116.42(12) . . ?
C5 C8 C2 93.70(11) . . ?
C8 C9 H9A 109.5 . . ?
C8 C9 H9B 109.5 . . ?
H9A C9 H9B 109.5 . . ?
C8 C9 H9C 109.5 . . ?
H9A C9 H9C 109.5 . . ?
H9B C9 H9C 109.5 . . ?
C8 C10 H10A 109.5 . . ?
C8 C10 H10B 109.5 . . ?
H10A C10 H10B 109.5 . . ?
C8 C10 H10C 109.5 . . ?
H10A C10 H10C 109.5 . . ?
H10B C10 H10C 109.5 . . ?
N1A O1A C1A 105.84(10) . . ?
C4A O2A C3A 114.15(11) . . ?
O1A N1A C10A 109.09(10) . . ?
O1A N1A H1AA 109.9 . . ?
C10A N1A H1AA 109.9 . . ?
O1A N1A H1AB 109.9 . . ?
C10A N1A H1AB 109.9 . . ?
H1AA N1A H1AB 108.3 . . ?
O1A C1A C2A 104.21(11) . . ?
O1A C1A H1AC 110.9 . . ?
C2A C1A H1AC 110.9 . . ?
O1A C1A H1AD 110.9 . . ?
C2A C1A H1AD 110.9 . . ?
H1AC C1A H1AD 108.9 . . ?
C1A C2A C3A 113.03(12) . . ?
C1A C2A C10A 101.84(11) . . ?
C3A C2A C10A 108.92(11) . . ?
C1A C2A H2AA 110.9 . . ?
C3A C2A H2AA 110.9 . . ?
C10A C2A H2AA 110.9 . . ?
O2A C3A C2A 111.05(11) . . ?
O2A C3A H3AA 109.4 . . ?
C2A C3A H3AA 109.4 . . ?
O2A C3A H3AB 109.4 . . ?
C2A C3A H3AB 109.4 . . ?
H3AA C3A H3AB 108.0 . . ?
O2A C4A C5A 116.67(13) . . ?
O2A C4A C9A 122.64(13) . . ?
C5A C4A C9A 120.66(13) . . ?
C6A C5A C4A 119.51(14) . . ?
C6A C5A H5AA 120.2 . . ?
C4A C5A H5AA 120.2 . . ?
C5A C6A C7A 120.74(14) . . ?
C5A C6A H6AA 119.6 . . ?
C7A C6A H6AA 119.6 . . ?
C8A C7A C6A 119.49(15) . . ?
C8A C7A H7AA 120.3 . . ?
C6A C7A H7AA 120.3 . . ?
C7A C8A C9A 120.75(14) . . ?
C7A C8A H8AA 119.6 . . ?
C9A C8A H8AA 119.6 . . ?
C4A C9A C8A 118.78(13) . . ?
C4A C9A C10A 120.02(12) . . ?
C8A C9A C10A 121.03(12) . . ?
C9A C10A N1A 112.50(11) . . ?
C9A C10A C2A 113.91(11) . . ?
N1A C10A C2A 102.64(10) . . ?
C9A C10A H10D 109.2 . . ?
N1A C10A H10D 109.2 . . ?
C2A C10A H10D 109.2 . . ?

loop_
_geom_bond_atom_site_label_1
_geom_bond_atom_site_label_2
_geom_bond_distance
_geom_bond_site_symmetry_2
_geom_bond_publ_flag
S1 O2 1.4453(10) . ?
S1 O4 1.4684(10) . ?
S1 O3 1.4752(10) . ?
S1 C1 1.7793(14) . ?
O1 C3 1.206(2) . ?
C1 C2 1.5255(19) . ?
C1 H1A 0.9900 . ?
C1 H1B 0.9900 . ?
C2 C3 1.533(2) . ?
C2 C7 1.560(2) . ?
C2 C8 1.563(2) . ?
C3 C4 1.523(2) . ?
C4 C5 1.527(2) . ?
C4 H4A 0.9900 . ?
C4 H4B 0.9900 . ?
C5 C6 1.541(2) . ?
C5 C8 1.561(2) . ?
C5 H5 1.0000 . ?
C6 C7 1.559(2) . ?
C6 H6A 0.9900 . ?
C6 H6B 0.9900 . ?
C7 H7A 0.9900 . ?
C7 H7B 0.9900 . ?
C8 C9 1.532(2) . ?
C8 C10 1.533(2) . ?
C9 H9A 0.9800 . ?
C9 H9B 0.9800 . ?
C9 H9C 0.9800 . ?
C10 H10A 0.9800 . ?
C10 H10B 0.9800 . ?
C10 H10C 0.9800 . ?
O1A N1A 1.4418(15) . ?
O1A C1A 1.4562(17) . ?
O2A C4A 1.3689(17) . ?
O2A C3A 1.4320(18) . ?
N1A C10A 1.5191(17) . ?
N1A H1AA 0.9200 . ?
N1A H1AB 0.9200 . ?
C1A C2A 1.517(2) . ?
C1A H1AC 0.9900 . ?
C1A H1AD 0.9900 . ?
C2A C3A 1.5181(19) . ?
C2A C10A 1.5244(19) . ?
C2A H2AA 1.0000 . ?
C3A H3AA 0.9900 . ?
C3A H3AB 0.9900 . ?
C4A C5A 1.395(2) . ?
C4A C9A 1.397(2) . ?
C5A C6A 1.385(2) . ?
C5A H5AA 0.9500 . ?
C6A C7A 1.395(2) . ?
C6A H6AA 0.9500 . ?
C7A C8A 1.385(2) . ?
C7A H7AA 0.9500 . ?
C8A C9A 1.4046(19) . ?
C8A H8AA 0.9500 . ?
C9A C10A 1.5043(19) . ?
C10A H10D 1.0000 . ?

loop_
_geom_torsion_atom_site_label_1
_geom_torsion_atom_site_label_2
_geom_torsion_atom_site_label_3
_geom_torsion_atom_site_label_4
_geom_torsion
_geom_torsion_site_symmetry_1
_geom_torsion_site_symmetry_2
_geom_torsion_site_symmetry_3
_geom_torsion_site_symmetry_4
_geom_torsion_publ_flag
O2 S1 C1 C2 52.56(13) . . . . ?
O4 S1 C1 C2 -70.78(12) . . . . ?
O3 S1 C1 C2 173.40(11) . . . . ?
S1 C1 C2 C3 -178.34(11) . . . . ?
S1 C1 C2 C7 -63.30(16) . . . . ?
S1 C1 C2 C8 65.46(16) . . . . ?
C1 C2 C3 O1 17.0(2) . . . . ?
C7 C2 C3 O1 -107.7(2) . . . . ?
C8 C2 C3 O1 146.94(19) . . . . ?
C1 C2 C3 C4 -164.01(14) . . . . ?
C7 C2 C3 C4 71.28(16) . . . . ?
C8 C2 C3 C4 -34.05(16) . . . . ?
O1 C3 C4 C5 178.76(19) . . . . ?
C2 C3 C4 C5 -0.26(18) . . . . ?
C3 C4 C5 C6 -72.44(16) . . . . ?
C3 C4 C5 C8 34.98(17) . . . . ?
C4 C5 C6 C7 70.42(14) . . . . ?
C8 C5 C6 C7 -37.89(15) . . . . ?
C5 C6 C7 C2 3.58(15) . . . . ?
C1 C2 C7 C6 169.65(12) . . . . ?
C3 C2 C7 C6 -71.98(14) . . . . ?
C8 C2 C7 C6 31.79(14) . . . . ?
C4 C5 C8 C9 62.64(17) . . . . ?
C6 C5 C8 C9 173.01(13) . . . . ?
C4 C5 C8 C10 -174.70(14) . . . . ?
C6 C5 C8 C10 -64.34(15) . . . . ?
C4 C5 C8 C2 -54.58(14) . . . . ?
C6 C5 C8 C2 55.78(13) . . . . ?
C1 C2 C8 C9 53.50(18) . . . . ?
C3 C2 C8 C9 -66.48(15) . . . . ?
C7 C2 C8 C9 -171.60(13) . . . . ?
C1 C2 C8 C10 -72.31(17) . . . . ?
C3 C2 C8 C10 167.71(13) . . . . ?
C7 C2 C8 C10 62.59(15) . . . . ?
C1 C2 C8 C5 172.18(13) . . . . ?
C3 C2 C8 C5 52.20(13) . . . . ?
C7 C2 C8 C5 -52.92(12) . . . . ?
C1A O1A N1A C10A 13.65(14) . . . . ?
N1A O1A C1A C2A -34.07(13) . . . . ?
O1A C1A C2A C3A -75.74(14) . . . . ?
O1A C1A C2A C10A 40.95(13) . . . . ?
C4A O2A C3A C2A -55.40(16) . . . . ?
C1A C2A C3A O2A 173.31(12) . . . . ?
C10A C2A C3A O2A 60.90(15) . . . . ?
C3A O2A C4A C5A -160.40(12) . . . . ?
C3A O2A C4A C9A 21.56(18) . . . . ?
O2A C4A C5A C6A 179.91(13) . . . . ?
C9A C4A C5A C6A -2.0(2) . . . . ?
C4A C5A C6A C7A -0.2(2) . . . . ?
C5A C6A C7A C8A 1.5(2) . . . . ?
C6A C7A C8A C9A -0.5(2) . . . . ?
O2A C4A C9A C8A -179.08(12) . . . . ?
C5A C4A C9A C8A 3.0(2) . . . . ?
O2A C4A C9A C10A 5.5(2) . . . . ?
C5A C4A C9A C10A -172.48(12) . . . . ?
C7A C8A C9A C4A -1.7(2) . . . . ?
C7A C8A C9A C10A 173.69(13) . . . . ?
C4A C9A C10A N1A -113.86(14) . . . . ?
C8A C9A C10A N1A 70.81(16) . . . . ?
C4A C9A C10A C2A 2.42(17) . . . . ?
C8A C9A C10A C2A -172.92(12) . . . . ?
O1A N1A C10A C9A 134.77(11) . . . . ?
O1A N1A C10A C2A 11.92(13) . . . . ?
C1A C2A C10A C9A -153.33(11) . . . . ?
C3A C2A C10A C9A -33.70(15) . . . . ?
C1A C2A C10A N1A -31.43(13) . . . . ?
C3A C2A C10A N1A 88.19(13) . . . . ?

loop_
_cod_related_entry_id
_cod_related_entry_database
_cod_related_entry_code
1 ChemSpider 30653357
